data_4101286
loop_
_publ_author_name
'Becker, Eva'
'Stingl, Verena'
'Dazinger, Georg'
'Puchberger, Michael'
'Mereiter, Kurt'
'Kirchner, Karl'

_publ_section_title
;
 Facile migratory insertion of a N-heterocyclic carbene into a
 ruthenium-carbon double bond: a new type of reaction of a NHC ligand.
;
_journal_issue 20
_journal_name_full 'Journal of the American Chemical Society'
_journal_page_first 6572
_journal_page_last 6573
_journal_paper_doi 10.1021/ja061454k
_journal_volume 128
_journal_year 2006
_chemical_formula_moiety 'C42 H53 N2 O4 Ru, F6 P, C H2 Cl2'
_chemical_formula_sum 'C43 H55 Cl2 F6 N2 O4 P Ru'
_chemical_formula_weight 980.83
_chemical_name_common
;
[RuCp(=C(COOEt)-\h^3^-CHC(COOEt)CH-IPr^i^)]PF~6~.CH~2~Cl~2~
;
_chemical_name_systematic
; 
 ? 
;
_space_group_IT_number 33
_symmetry_cell_setting orthorhombic
_symmetry_space_group_name_Hall 'P 2c -2n'
_symmetry_space_group_name_H-M 'P n a 21'
_atom_sites_solution_hydrogens geom
_atom_sites_solution_primary direct
_atom_sites_solution_secondary difmap
_audit_creation_method SHELXL-97
_cell_angle_alpha 90.00
_cell_angle_beta 90.00
_cell_angle_gamma 90.00
_cell_formula_units_Z 4
_cell_length_a 19.1884(12)
_cell_length_b 12.1771(8)
_cell_length_c 19.0995(12)
_cell_measurement_reflns_used 9192
_cell_measurement_temperature 100(2)
_cell_measurement_theta_max 30.11
_cell_measurement_theta_min 2.25
_cell_volume 4462.8(5)
_computing_cell_refinement 'Bruker SAINT'
_computing_data_collection 'Bruker SMART'
_computing_data_reduction 'Bruker SAINT, SADABS, XPREP'
_computing_molecular_graphics 'Bruker SHELXTL'
_computing_publication_material 'Bruker SHELXTL'
_computing_structure_refinement 'SHELXL-97 (Sheldrick, 1997)'
_computing_structure_solution 'SHELXS-97 (Sheldrick, 1997)'
_diffrn_ambient_temperature 100(2)
_diffrn_measured_fraction_theta_full 0.993
_diffrn_measured_fraction_theta_max 0.993
_diffrn_measurement_device_type 'CCD area detector'
_diffrn_measurement_method 'phi and omega scans'
_diffrn_radiation_monochromator graphite
_diffrn_radiation_source 'fine-focus sealed tube'
_diffrn_radiation_type MoK\a
_diffrn_radiation_wavelength 0.71073
_diffrn_reflns_av_R_equivalents 0.0373
_diffrn_reflns_av_sigmaI/netI 0.0306
_diffrn_reflns_limit_h_max 26
_diffrn_reflns_limit_h_min -27
_diffrn_reflns_limit_k_max 17
_diffrn_reflns_limit_k_min -17
_diffrn_reflns_limit_l_max 26
_diffrn_reflns_limit_l_min -26
_diffrn_reflns_number 63512
_diffrn_reflns_theta_full 30.11
_diffrn_reflns_theta_max 30.11
_diffrn_reflns_theta_min 2.25
_diffrn_standards_decay_% 0
_exptl_absorpt_coefficient_mu 0.575
_exptl_absorpt_correction_T_max 0.85
_exptl_absorpt_correction_T_min 0.75
_exptl_absorpt_correction_type multi-scan
_exptl_absorpt_process_details 'program SADABS, V2.10'
_exptl_crystal_colour 'dark red'
_exptl_crystal_density_diffrn 1.460
_exptl_crystal_density_method 'not measured'
_exptl_crystal_description block
_exptl_crystal_F_000 2024
_exptl_crystal_size_max 0.58
_exptl_crystal_size_mid 0.42
_exptl_crystal_size_min 0.28
_refine_diff_density_max 1.213
_refine_diff_density_min -0.732
_refine_diff_density_rms 0.069
_refine_ls_abs_structure_details 'Flack H D (1983), Acta Cryst. A39, 876-881'
_refine_ls_abs_structure_Flack 0.057(17)
_refine_ls_extinction_method none
_refine_ls_goodness_of_fit_ref 1.037
_refine_ls_hydrogen_treatment mixed
_refine_ls_matrix_type full
_refine_ls_number_parameters 540
_refine_ls_number_reflns 12992
_refine_ls_number_restraints 207
_refine_ls_restrained_S_all 1.030
_refine_ls_R_factor_all 0.0364
_refine_ls_R_factor_gt 0.0333
_refine_ls_shift/su_max 0.001
_refine_ls_shift/su_mean 0.000
_refine_ls_structure_factor_coef Fsqd
_refine_ls_weighting_details 'calc w=1/[\s^2^(Fo^2^)+(0.0515P)^2^+1.7577P] where P=(Fo^2^+2Fc^2^)/3'
_refine_ls_weighting_scheme calc
_refine_ls_wR_factor_gt 0.0881
_refine_ls_wR_factor_ref 0.0903
_reflns_number_gt 12208
_reflns_number_total 12992
_reflns_threshold_expression >2sigma(I)
_cod_data_source_file ja061454ksi20060302_042622.cif
_cod_data_source_block 2b-1026
_cod_depositor_comments
;
The following automatic conversions were performed:
'_symmetry_cell_setting' value 'Orthorhombic' changed to 'orthorhombic'
according to '/home/saulius/struct/CIF-dictionaries/cif_core.dic'
dictionary named 'cif_core.dic' version 2.4.1 from 2010-06-29.

Automatic conversion script
Id: cif_fix_enum 1527 2010-12-29 10:47:43Z saulius 
;
_cod_original_sg_symbol_Hall 'P 2c -2n '
_cod_original_sg_symbol_H-M Pna2(1)
_cod_database_code 4101286

loop_
_symmetry_equiv_pos_as_xyz
'x, y, z'
'-x, -y, z+1/2'
'x+1/2, -y+1/2, z'
'-x+1/2, y+1/2, z+1/2'

loop_
_atom_site_label
_atom_site_type_symbol
_atom_site_fract_x
_atom_site_fract_y
_atom_site_fract_z
_atom_site_U_iso_or_equiv
_atom_site_adp_type
_atom_site_occupancy
_atom_site_symmetry_multiplicity
_atom_site_calc_flag
_atom_site_refinement_flags
Ru Ru 0.491932(8) 0.894003(13) 0.499999(13) 0.02582(4) Uani 1 1 d U
O1 O 0.51429(13) 0.61598(19) 0.62460(12) 0.0454(5) Uani 1 1 d U
O2 O 0.43815(13) 0.7486(2) 0.65355(11) 0.0521(6) Uani 1 1 d U
O3 O 0.34445(10) 0.79312(18) 0.37732(11) 0.0388(4) Uani 1 1 d U
O4 O 0.43061(9) 0.86793(15) 0.31296(9) 0.0322(3) Uani 1 1 d U
N1 N 0.65541(9) 0.74727(15) 0.44008(10) 0.0222(3) Uani 1 1 d U
N2 N 0.58624(9) 0.62305(14) 0.39781(9) 0.0200(3) Uani 1 1 d U
C1 C 0.4795(3) 1.0136(3) 0.5842(2) 0.0713(11) Uani 1 1 d U
H1 H 0.4701 0.9914 0.6310 0.086 Uiso 1 1 calc R
C2 C 0.42916(19) 1.0359(3) 0.5303(3) 0.0810(15) Uani 1 1 d U
H2 H 0.3801 1.0297 0.5352 0.097 Uiso 1 1 calc R
C3 C 0.4639(2) 1.0680(2) 0.4702(3) 0.0661(11) Uani 1 1 d U
H3 H 0.4430 1.0895 0.4272 0.079 Uiso 1 1 calc R
C4 C 0.53496(19) 1.0631(2) 0.48428(18) 0.0484(7) Uani 1 1 d U
H4 H 0.5710 1.0790 0.4518 0.058 Uiso 1 1 calc R
C5 C 0.54494(19) 1.0308(3) 0.5544(2) 0.0544(9) Uani 1 1 d U
H5 H 0.5886 1.0222 0.5772 0.065 Uiso 1 1 calc R
C6 C 0.48389(13) 0.7512(2) 0.54146(13) 0.0307(5) Uani 1 1 d U
C7 C 0.43876(12) 0.73511(19) 0.48441(12) 0.0287(4) Uani 1 1 d U
H7 H 0.3941(17) 0.714(3) 0.4905(18) 0.036(8) Uiso 1 1 d .
C8 C 0.46118(10) 0.78306(16) 0.41991(12) 0.0223(4) Uani 1 1 d U
C9 C 0.53347(11) 0.81076(16) 0.41033(11) 0.0220(4) Uani 1 1 d U
H9 H 0.5427(19) 0.855(3) 0.3702(18) 0.036(8) Uiso 1 1 d .
C10 C 0.48086(15) 0.6964(2) 0.60996(14) 0.0372(5) Uani 1 1 d U
C11 C 0.43381(19) 0.7102(3) 0.72719(17) 0.0506(7) Uani 1 1 d U
H11A H 0.3862 0.7223 0.7457 0.061 Uiso 1 1 calc R
H11B H 0.4444 0.6307 0.7298 0.061 Uiso 1 1 calc R
C12 C 0.48506(19) 0.7732(3) 0.7688(2) 0.0522(7) Uani 1 1 d U
H12A H 0.4832 0.7492 0.8178 0.078 Uiso 1 1 calc R
H12B H 0.4740 0.8517 0.7661 0.078 Uiso 1 1 calc R
H12C H 0.5320 0.7605 0.7502 0.078 Uiso 1 1 calc R
C13 C 0.40533(12) 0.81428(19) 0.36799(13) 0.0289(4) Uani 1 1 d U
C14 C 0.37985(16) 0.9106(2) 0.26212(15) 0.0387(6) Uani 1 1 d U
H14A H 0.3999 0.9752 0.2380 0.046 Uiso 1 1 calc R
H14B H 0.3374 0.9348 0.2872 0.046 Uiso 1 1 calc R
C15 C 0.36048(16) 0.8251(3) 0.20880(16) 0.0414(6) Uani 1 1 d U
H15A H 0.3267 0.8560 0.1758 0.062 Uiso 1 1 calc R
H15B H 0.3399 0.7616 0.2325 0.062 Uiso 1 1 calc R
H15C H 0.4023 0.8019 0.1833 0.062 Uiso 1 1 calc R
C16 C 0.58938(10) 0.72888(16) 0.41935(10) 0.0192(3) Uani 1 1 d U
C17 C 0.69462(11) 0.65258(18) 0.43145(12) 0.0249(4) Uani 1 1 d U
H17 H 0.7428 0.6441 0.4416 0.030 Uiso 1 1 calc R
C18 C 0.65129(11) 0.57440(17) 0.40585(12) 0.0238(4) Uani 1 1 d U
H18 H 0.6631 0.5004 0.3954 0.029 Uiso 1 1 calc R
C19 C 0.68358(11) 0.84925(19) 0.46672(12) 0.0247(4) Uani 1 1 d U
C20 C 0.70062(12) 0.8545(2) 0.53822(14) 0.0303(5) Uani 1 1 d U
C21 C 0.73055(14) 0.9516(2) 0.56278(15) 0.0377(6) Uani 1 1 d U
H21 H 0.7433 0.9577 0.6107 0.045 Uiso 1 1 calc R
C22 C 0.74169(14) 1.0383(2) 0.51827(16) 0.0396(6) Uani 1 1 d U
H22 H 0.7617 1.1040 0.5361 0.048 Uiso 1 1 calc R
C23 C 0.72438(13) 1.0320(2) 0.44783(16) 0.0351(5) Uani 1 1 d U
H23 H 0.7319 1.0936 0.4182 0.042 Uiso 1 1 calc R
C24 C 0.69596(12) 0.93557(19) 0.42012(14) 0.0291(4) Uani 1 1 d U
C25 C 0.68923(13) 0.7584(2) 0.58844(13) 0.0344(5) Uani 1 1 d U
H25 H 0.6605 0.7019 0.5638 0.041 Uiso 1 1 calc R
C26 C 0.64934(18) 0.7949(3) 0.65435(15) 0.0460(7) Uani 1 1 d U
H26A H 0.6049 0.8280 0.6406 0.069 Uiso 1 1 calc R
H26B H 0.6772 0.8488 0.6801 0.069 Uiso 1 1 calc R
H26C H 0.6405 0.7309 0.6842 0.069 Uiso 1 1 calc R
C27 C 0.75920(17) 0.7060(3) 0.6075(2) 0.0526(8) Uani 1 1 d U
H27A H 0.7834 0.6836 0.5646 0.079 Uiso 1 1 calc R
H27B H 0.7512 0.6414 0.6371 0.079 Uiso 1 1 calc R
H27C H 0.7878 0.7593 0.6330 0.079 Uiso 1 1 calc R
C28 C 0.68451(13) 0.9268(2) 0.34132(14) 0.0312(5) Uani 1 1 d U
H28 H 0.6619 0.8546 0.3311 0.037 Uiso 1 1 calc R
C29 C 0.63745(16) 1.0186(2) 0.31278(17) 0.0427(6) Uani 1 1 d U
H29A H 0.5923 1.0164 0.3368 0.064 Uiso 1 1 calc R
H29B H 0.6304 1.0080 0.2624 0.064 Uiso 1 1 calc R
H29C H 0.6596 1.0900 0.3210 0.064 Uiso 1 1 calc R
C30 C 0.75502(15) 0.9301(2) 0.30391(15) 0.0396(6) Uani 1 1 d U
H30A H 0.7850 0.8715 0.3222 0.059 Uiso 1 1 calc R
H30B H 0.7772 1.0014 0.3121 0.059 Uiso 1 1 calc R
H30C H 0.7480 0.9194 0.2535 0.059 Uiso 1 1 calc R
C31 C 0.53067(10) 0.57545(17) 0.35673(11) 0.0207(3) Uani 1 1 d U
C32 C 0.48323(11) 0.50329(18) 0.38865(12) 0.0228(4) Uani 1 1 d U
C33 C 0.43011(11) 0.46241(19) 0.34630(13) 0.0286(4) Uani 1 1 d U
H33 H 0.3967 0.4136 0.3657 0.034 Uiso 1 1 calc R
C34 C 0.42520(12) 0.4916(2) 0.27628(13) 0.0314(5) Uani 1 1 d U
H34 H 0.3876 0.4646 0.2488 0.038 Uiso 1 1 calc R
C35 C 0.47445(13) 0.5598(2) 0.24591(13) 0.0288(4) Uani 1 1 d U
H35 H 0.4710 0.5769 0.1975 0.035 Uiso 1 1 calc R
C36 C 0.52880(12) 0.60334(17) 0.28506(11) 0.0232(4) Uani 1 1 d U
C37 C 0.49204(12) 0.4655(2) 0.46381(13) 0.0281(4) Uani 1 1 d U
H37 H 0.5214 0.5204 0.4892 0.034 Uiso 1 1 calc R
C38 C 0.42253(13) 0.4536(2) 0.50237(17) 0.0389(5) Uani 1 1 d U
H38A H 0.3981 0.5243 0.5023 0.058 Uiso 1 1 calc R
H38B H 0.4312 0.4307 0.5508 0.058 Uiso 1 1 calc R
H38C H 0.3938 0.3984 0.4787 0.058 Uiso 1 1 calc R
C39 C 0.53011(16) 0.3544(2) 0.46412(14) 0.0364(5) Uani 1 1 d U
H39A H 0.5747 0.3617 0.4395 0.055 Uiso 1 1 calc R
H39B H 0.5013 0.2993 0.4405 0.055 Uiso 1 1 calc R
H39C H 0.5386 0.3315 0.5126 0.055 Uiso 1 1 calc R
C40 C 0.58666(12) 0.66874(18) 0.25023(12) 0.0272(4) Uani 1 1 d U
H40 H 0.6140 0.7057 0.2881 0.033 Uiso 1 1 calc R
C41 C 0.55951(16) 0.7580(2) 0.20102(16) 0.0413(6) Uani 1 1 d U
H41A H 0.5281 0.8069 0.2268 0.062 Uiso 1 1 calc R
H41B H 0.5342 0.7239 0.1621 0.062 Uiso 1 1 calc R
H41C H 0.5988 0.8005 0.1826 0.062 Uiso 1 1 calc R
C42 C 0.63608(14) 0.5905(2) 0.21169(14) 0.0332(5) Uani 1 1 d U
H42A H 0.6528 0.5341 0.2442 0.050 Uiso 1 1 calc R
H42B H 0.6759 0.6320 0.1934 0.050 Uiso 1 1 calc R
H42C H 0.6112 0.5554 0.1728 0.050 Uiso 1 1 calc R
P P 0.78410(3) 0.33097(5) 0.36075(3) 0.02447(10) Uani 1 1 d U
F1 F 0.81313(9) 0.26260(13) 0.42610(8) 0.0377(3) Uani 1 1 d U
F2 F 0.75388(8) 0.40068(12) 0.29660(8) 0.0344(3) Uani 1 1 d U
F3 F 0.78891(8) 0.44215(12) 0.40668(9) 0.0345(3) Uani 1 1 d U
F4 F 0.77867(9) 0.22092(12) 0.31587(8) 0.0363(3) Uani 1 1 d U
F5 F 0.86148(8) 0.35024(13) 0.33340(8) 0.0347(3) Uani 1 1 d U
F6 F 0.70552(8) 0.31241(13) 0.38904(9) 0.0362(3) Uani 1 1 d U
C43 C 0.7038(2) 0.3649(4) 0.55354(16) 0.0578(10) Uani 1 1 d U
H43A H 0.6786 0.2968 0.5409 0.069 Uiso 1 1 calc R
H43B H 0.7209 0.3987 0.5096 0.069 Uiso 1 1 calc R
Cl1 Cl 0.77509(4) 0.33079(7) 0.60581(4) 0.04753(16) Uani 1 1 d U
Cl2 Cl 0.64501(4) 0.45664(6) 0.59453(4) 0.04519(15) Uani 1 1 d U

loop_
_atom_site_aniso_label
_atom_site_aniso_U_11
_atom_site_aniso_U_22
_atom_site_aniso_U_33
_atom_site_aniso_U_23
_atom_site_aniso_U_13
_atom_site_aniso_U_12
Ru 0.02498(7) 0.02523(7) 0.02724(8) -0.00725(7) -0.00469(9) 0.00654(5)
O1 0.0566(14) 0.0467(12) 0.0329(11) 0.0069(8) 0.0067(9) 0.0187(10)
O2 0.0609(14) 0.0623(14) 0.0332(10) 0.0058(10) 0.0077(9) 0.0246(11)
O3 0.0233(8) 0.0474(11) 0.0457(11) -0.0092(8) -0.0042(7) 0.0023(7)
O4 0.0315(8) 0.0359(8) 0.0293(8) -0.0018(7) -0.0080(7) 0.0067(7)
N1 0.0185(7) 0.0234(8) 0.0247(8) 0.0004(6) -0.0034(6) -0.0019(6)
N2 0.0171(7) 0.0188(7) 0.0239(8) 0.0001(6) -0.0027(6) -0.0006(5)
C1 0.114(3) 0.0476(19) 0.0525(19) -0.0300(16) 0.025(2) -0.008(2)
C2 0.0371(16) 0.0427(17) 0.163(4) -0.049(2) 0.0045(19) 0.0116(13)
C3 0.079(2) 0.0232(12) 0.096(3) -0.0117(15) -0.051(2) 0.0113(14)
C4 0.0630(17) 0.0223(10) 0.060(2) -0.0122(11) 0.0010(14) -0.0048(11)
C5 0.0558(18) 0.0368(14) 0.071(2) -0.0204(14) -0.0324(16) 0.0030(13)
C6 0.0327(11) 0.0346(11) 0.0248(10) 0.0008(9) -0.0001(9) 0.0103(9)
C7 0.0264(10) 0.0281(9) 0.0316(12) 0.0002(8) 0.0050(8) 0.0042(7)
C8 0.0188(8) 0.0196(8) 0.0285(10) -0.0041(7) -0.0025(7) 0.0018(7)
C9 0.0207(8) 0.0194(8) 0.0258(10) -0.0026(7) -0.0020(7) 0.0015(7)
C10 0.0413(13) 0.0427(14) 0.0275(11) 0.0005(10) 0.0017(10) 0.0106(11)
C11 0.0563(19) 0.0562(18) 0.0392(15) 0.0013(13) 0.0024(13) 0.0098(15)
C12 0.0529(17) 0.0491(17) 0.0546(19) 0.0038(15) 0.0011(14) 0.0080(14)
C13 0.0217(9) 0.0271(10) 0.0377(12) -0.0117(9) -0.0055(8) 0.0060(8)
C14 0.0407(14) 0.0371(13) 0.0383(14) 0.0007(11) -0.0117(11) 0.0105(10)
C15 0.0413(14) 0.0482(15) 0.0346(13) 0.0015(11) -0.0092(11) 0.0000(12)
C16 0.0173(8) 0.0196(8) 0.0207(8) 0.0003(7) -0.0003(6) -0.0021(6)
C17 0.0185(8) 0.0254(9) 0.0310(10) 0.0031(8) -0.0019(7) 0.0014(7)
C18 0.0187(9) 0.0229(9) 0.0298(10) 0.0015(8) -0.0006(7) 0.0029(7)
C19 0.0190(9) 0.0249(10) 0.0301(10) -0.0020(8) -0.0035(8) -0.0031(7)
C20 0.0212(10) 0.0391(12) 0.0305(11) -0.0023(9) -0.0052(8) -0.0019(9)
C21 0.0277(11) 0.0455(14) 0.0400(13) -0.0136(11) -0.0068(10) -0.0029(10)
C22 0.0298(11) 0.0357(12) 0.0533(17) -0.0144(11) -0.0041(10) -0.0073(9)
C23 0.0305(11) 0.0270(11) 0.0478(14) -0.0007(10) -0.0023(10) -0.0066(9)
C24 0.0227(10) 0.0261(10) 0.0384(12) -0.0006(9) -0.0036(8) -0.0039(8)
C25 0.0315(11) 0.0460(13) 0.0256(10) 0.0020(10) -0.0064(9) -0.0028(10)
C26 0.0489(16) 0.0624(18) 0.0268(12) 0.0036(12) -0.0021(11) 0.0009(14)
C27 0.0423(16) 0.0568(18) 0.0586(19) 0.0111(16) -0.0168(14) 0.0054(14)
C28 0.0326(11) 0.0263(10) 0.0347(12) 0.0051(9) -0.0023(9) -0.0063(9)
C29 0.0402(14) 0.0411(14) 0.0469(15) 0.0147(12) -0.0060(11) -0.0035(11)
C30 0.0388(13) 0.0404(14) 0.0396(14) -0.0005(11) 0.0042(11) -0.0004(11)
C31 0.0192(8) 0.0201(8) 0.0227(9) -0.0031(7) -0.0028(7) 0.0012(7)
C32 0.0207(9) 0.0221(9) 0.0257(9) -0.0029(7) 0.0011(7) -0.0002(7)
C33 0.0207(9) 0.0262(10) 0.0390(12) -0.0046(9) -0.0009(8) -0.0031(7)
C34 0.0244(10) 0.0364(12) 0.0334(11) -0.0101(9) -0.0069(9) -0.0004(9)
C35 0.0314(11) 0.0293(10) 0.0256(10) -0.0059(8) -0.0050(8) 0.0033(8)
C36 0.0241(9) 0.0226(9) 0.0229(10) -0.0001(7) -0.0003(7) 0.0031(7)
C37 0.0280(10) 0.0287(10) 0.0277(11) 0.0028(9) 0.0036(8) -0.0052(8)
C38 0.0400(11) 0.0418(12) 0.0348(11) -0.0001(12) 0.0139(13) -0.0115(9)
C39 0.0445(14) 0.0300(12) 0.0347(13) 0.0074(10) 0.0000(10) 0.0001(10)
C40 0.0306(10) 0.0266(10) 0.0243(10) 0.0015(8) 0.0041(8) 0.0004(8)
C41 0.0426(14) 0.0381(13) 0.0433(14) 0.0146(11) 0.0094(11) 0.0104(11)
C42 0.0331(11) 0.0352(11) 0.0313(11) 0.0068(9) 0.0084(9) 0.0073(9)
P 0.0252(2) 0.0215(2) 0.0266(3) 0.0005(2) 0.0046(2) 0.00187(19)
F1 0.0479(9) 0.0324(7) 0.0328(7) 0.0078(6) -0.0001(6) 0.0062(6)
F2 0.0366(8) 0.0319(7) 0.0347(8) 0.0071(6) -0.0045(6) 0.0017(6)
F3 0.0359(7) 0.0282(7) 0.0393(8) -0.0089(6) 0.0037(6) 0.0023(6)
F4 0.0468(9) 0.0252(7) 0.0368(8) -0.0065(6) 0.0066(6) 0.0003(6)
F5 0.0265(6) 0.0379(8) 0.0398(8) -0.0007(6) 0.0089(6) 0.0025(6)
F6 0.0291(7) 0.0388(8) 0.0408(8) -0.0022(6) 0.0110(6) -0.0023(6)
C43 0.0546(19) 0.089(3) 0.0298(14) -0.0115(15) -0.0063(13) 0.0327(18)
Cl1 0.0420(4) 0.0590(4) 0.0416(4) 0.0075(3) -0.0062(3) 0.0004(3)
Cl2 0.0461(4) 0.0501(4) 0.0394(3) -0.0021(3) 0.0083(3) 0.0056(3)

loop_
_atom_type_symbol
_atom_type_description
_atom_type_scat_dispersion_real
_atom_type_scat_dispersion_imag
_atom_type_scat_source
C C 0.0033 0.0016 'International Tables Vol C Tables 4.2.6.8 and 6.1.1.4'
H H 0.0000 0.0000 'International Tables Vol C Tables 4.2.6.8 and 6.1.1.4'
N N 0.0061 0.0033 'International Tables Vol C Tables 4.2.6.8 and 6.1.1.4'
O O 0.0106 0.0060 'International Tables Vol C Tables 4.2.6.8 and 6.1.1.4'
F F 0.0171 0.0103 'International Tables Vol C Tables 4.2.6.8 and 6.1.1.4'
P P 0.1023 0.0942 'International Tables Vol C Tables 4.2.6.8 and 6.1.1.4'
Cl Cl 0.1484 0.1585 'International Tables Vol C Tables 4.2.6.8 and 6.1.1.4'
Ru Ru -1.2594 0.8363 'International Tables Vol C Tables 4.2.6.8 and 6.1.1.4'

loop_
_geom_angle_atom_site_label_1
_geom_angle_atom_site_label_2
_geom_angle_atom_site_label_3
_geom_angle
C6 Ru C8 72.44(10)
C6 Ru C9 86.05(9)
C8 Ru C9 39.41(8)
C6 Ru C1 106.96(14)
C8 Ru C1 157.61(15)
C9 Ru C1 160.86(14)
C6 Ru C2 124.31(18)
C8 Ru C2 122.75(14)
C9 Ru C2 142.27(18)
C1 Ru C2 38.45(19)
C6 Ru C7 39.06(10)
C8 Ru C7 38.47(8)
C9 Ru C7 69.49(8)
C1 Ru C7 129.32(14)
C2 Ru C7 118.32(12)
C6 Ru C5 121.77(13)
C8 Ru C5 160.93(13)
C9 Ru C5 124.08(13)
C1 Ru C5 37.00(16)
C2 Ru C5 62.16(14)
C7 Ru C5 159.46(13)
C6 Ru C4 156.84(12)
C8 Ru C4 126.22(11)
C9 Ru C4 100.99(10)
C1 Ru C4 61.68(15)
C2 Ru C4 60.74(16)
C7 Ru C4 163.44(11)
C5 Ru C4 36.89(14)
C6 Ru C3 159.34(17)
C8 Ru C3 110.43(11)
C9 Ru C3 109.33(15)
C1 Ru C3 62.23(18)
C2 Ru C3 36.23(19)
C7 Ru C3 132.68(11)
C5 Ru C3 61.39(12)
C4 Ru C3 36.04(15)
C10 O2 C11 118.5(2)
C13 O4 C14 117.0(2)
C16 N1 C17 109.72(17)
C16 N1 C19 126.72(18)
C17 N1 C19 123.55(17)
C16 N2 C18 109.40(16)
C16 N2 C31 125.41(17)
C18 N2 C31 123.47(17)
C5 C1 C2 106.4(4)
C5 C1 Ru 72.58(18)
C2 C1 Ru 70.8(2)
C5 C1 H1 126.8
C2 C1 H1 126.8
Ru C1 H1 121.6
C3 C2 C1 108.9(3)
C3 C2 Ru 74.8(2)
C1 C2 Ru 70.70(19)
C3 C2 H2 125.5
C1 C2 H2 125.5
Ru C2 H2 120.6
C2 C3 C4 107.4(3)
C2 C3 Ru 69.0(2)
C4 C3 Ru 71.18(16)
C2 C3 H3 126.3
C4 C3 H3 126.3
Ru C3 H3 125.2
C3 C4 C5 109.2(4)
C3 C4 Ru 72.78(18)
C5 C4 Ru 70.47(17)
C3 C4 H4 125.4
C5 C4 H4 125.4
Ru C4 H4 123.0
C1 C5 C4 108.0(3)
C1 C5 Ru 70.42(18)
C4 C5 Ru 72.64(16)
C1 C5 H5 126.0
C4 C5 H5 126.0
Ru C5 H5 122.6
C7 C6 C10 127.0(3)
C7 C6 Ru 81.71(15)
C10 C6 Ru 141.5(2)
C6 C7 C8 115.2(2)
C6 C7 Ru 59.23(14)
C8 C7 Ru 67.61(12)
C6 C7 H7 122(2)
C8 C7 H7 121(2)
Ru C7 H7 132(2)
C7 C8 C9 119.70(19)
C7 C8 C13 117.10(19)
C9 C8 C13 122.8(2)
C7 C8 Ru 73.91(13)
C9 C8 Ru 71.02(11)
C13 C8 Ru 120.68(14)
C8 C9 C16 121.86(18)
C8 C9 Ru 69.57(12)
C16 C9 Ru 119.78(15)
C8 C9 H9 114(2)
C16 C9 H9 110(2)
Ru C9 H9 116(2)
O1 C10 O2 124.9(3)
O1 C10 C6 123.7(3)
O2 C10 C6 111.4(2)
C12 C11 O2 108.0(3)
C12 C11 H11A 110.1
O2 C11 H11A 110.1
C12 C11 H11B 110.1
O2 C11 H11B 110.1
H11A C11 H11B 108.4
C11 C12 H12A 109.5
C11 C12 H12B 109.5
H12A C12 H12B 109.5
C11 C12 H12C 109.5
H12A C12 H12C 109.5
H12B C12 H12C 109.5
O3 C13 O4 125.0(2)
O3 C13 C8 122.4(2)
O4 C13 C8 112.60(19)
O4 C14 C15 111.5(2)
O4 C14 H14A 109.3
C15 C14 H14A 109.3
O4 C14 H14B 109.3
C15 C14 H14B 109.3
H14A C14 H14B 108.0
C14 C15 H15A 109.5
C14 C15 H15B 109.5
H15A C15 H15B 109.5
C14 C15 H15C 109.5
H15A C15 H15C 109.5
H15B C15 H15C 109.5
N1 C16 N2 106.83(17)
N1 C16 C9 127.34(18)
N2 C16 C9 125.14(17)
C18 C17 N1 107.10(18)
C18 C17 H17 126.5
N1 C17 H17 126.5
C17 C18 N2 106.94(18)
C17 C18 H18 126.5
N2 C18 H18 126.5
C24 C19 C20 123.0(2)
C24 C19 N1 119.0(2)
C20 C19 N1 117.9(2)
C21 C20 C19 117.4(3)
C21 C20 C25 119.8(2)
C19 C20 C25 122.8(2)
C22 C21 C20 120.5(3)
C22 C21 H21 119.7
C20 C21 H21 119.7
C21 C22 C23 121.4(2)
C21 C22 H22 119.3
C23 C22 H22 119.3
C22 C23 C24 120.5(3)
C22 C23 H23 119.8
C24 C23 H23 119.8
C19 C24 C23 117.2(2)
C19 C24 C28 123.5(2)
C23 C24 C28 119.2(2)
C20 C25 C27 110.1(2)
C20 C25 C26 111.3(2)
C27 C25 C26 111.2(2)
C20 C25 H25 108.0
C27 C25 H25 108.0
C26 C25 H25 108.0
C25 C26 H26A 109.5
C25 C26 H26B 109.5
H26A C26 H26B 109.5
C25 C26 H26C 109.5
H26A C26 H26C 109.5
H26B C26 H26C 109.5
C25 C27 H27A 109.5
C25 C27 H27B 109.5
H27A C27 H27B 109.5
C25 C27 H27C 109.5
H27A C27 H27C 109.5
H27B C27 H27C 109.5
C24 C28 C30 109.4(2)
C24 C28 C29 112.6(2)
C30 C28 C29 109.6(2)
C24 C28 H28 108.4
C30 C28 H28 108.4
C29 C28 H28 108.4
C28 C29 H29A 109.5
C28 C29 H29B 109.5
H29A C29 H29B 109.5
C28 C29 H29C 109.5
H29A C29 H29C 109.5
H29B C29 H29C 109.5
C28 C30 H30A 109.5
C28 C30 H30B 109.5
H30A C30 H30B 109.5
C28 C30 H30C 109.5
H30A C30 H30C 109.5
H30B C30 H30C 109.5
C32 C31 C36 123.74(19)
C32 C31 N2 119.57(19)
C36 C31 N2 116.68(18)
C33 C32 C31 116.5(2)
C33 C32 C37 121.5(2)
C31 C32 C37 121.90(19)
C34 C33 C32 121.2(2)
C34 C33 H33 119.4
C32 C33 H33 119.4
C35 C34 C33 120.7(2)
C35 C34 H34 119.6
C33 C34 H34 119.6
C34 C35 C36 121.1(2)
C34 C35 H35 119.5
C36 C35 H35 119.5
C35 C36 C31 116.7(2)
C35 C36 C40 120.9(2)
C31 C36 C40 122.2(2)
C32 C37 C38 112.8(2)
C32 C37 C39 108.88(19)
C38 C37 C39 109.2(2)
C32 C37 H37 108.6
C38 C37 H37 108.6
C39 C37 H37 108.6
C37 C38 H38A 109.5
C37 C38 H38B 109.5
H38A C38 H38B 109.5
C37 C38 H38C 109.5
H38A C38 H38C 109.5
H38B C38 H38C 109.5
C37 C39 H39A 109.5
C37 C39 H39B 109.5
H39A C39 H39B 109.5
C37 C39 H39C 109.5
H39A C39 H39C 109.5
H39B C39 H39C 109.5
C36 C40 C41 113.1(2)
C36 C40 C42 109.67(19)
C41 C40 C42 111.0(2)
C36 C40 H40 107.6
C41 C40 H40 107.6
C42 C40 H40 107.6
C40 C41 H41A 109.5
C40 C41 H41B 109.5
H41A C41 H41B 109.5
C40 C41 H41C 109.5
H41A C41 H41C 109.5
H41B C41 H41C 109.5
C40 C42 H42A 109.5
C40 C42 H42B 109.5
H42A C42 H42B 109.5
C40 C42 H42C 109.5
H42A C42 H42C 109.5
H42B C42 H42C 109.5
F5 P F4 90.48(9)
F5 P F2 90.49(9)
F4 P F2 90.61(9)
F5 P F1 90.46(9)
F4 P F1 90.27(9)
F2 P F1 178.71(9)
F5 P F3 90.07(8)
F4 P F3 179.43(10)
F2 P F3 89.54(9)
F1 P F3 89.57(9)
F5 P F6 179.45(10)
F4 P F6 90.07(9)
F2 P F6 89.55(9)
F1 P F6 89.49(9)
F3 P F6 89.37(8)
Cl1 C43 Cl2 113.40(18)
Cl1 C43 H43A 108.9
Cl2 C43 H43A 108.9
Cl1 C43 H43B 108.9
Cl2 C43 H43B 108.9
H43A C43 H43B 107.7

loop_
_geom_bond_atom_site_label_1
_geom_bond_atom_site_label_2
_geom_bond_distance
Ru C6 1.917(3)
Ru C8 2.124(2)
Ru C9 2.144(2)
Ru C1 2.183(3)
Ru C2 2.185(3)
Ru C7 2.208(2)
Ru C5 2.211(3)
Ru C4 2.239(3)
Ru C3 2.259(3)
O1 C10 1.203(4)
O2 C10 1.330(3)
O2 C11 1.484(4)
O3 C13 1.209(3)
O4 C13 1.329(3)
O4 C14 1.470(3)
N1 C16 1.346(2)
N1 C17 1.387(3)
N1 C19 1.447(3)
N2 C16 1.354(3)
N2 C18 1.390(3)
N2 C31 1.445(3)
C1 C5 1.394(6)
C1 C2 1.438(7)
C1 H1 0.9500
C2 C3 1.384(7)
C2 H2 0.9500
C3 C4 1.392(6)
C3 H3 0.9500
C4 C5 1.408(5)
C4 H4 0.9500
C5 H5 0.9500
C6 C7 1.406(3)
C6 C10 1.470(4)
C7 C8 1.429(3)
C7 H7 0.90(3)
C8 C9 1.439(3)
C8 C13 1.509(3)
C9 C16 1.475(3)
C9 H9 0.96(3)
C11 C12 1.479(5)
C11 H11A 0.9900
C11 H11B 0.9900
C12 H12A 0.9800
C12 H12B 0.9800
C12 H12C 0.9800
C14 C15 1.503(4)
C14 H14A 0.9900
C14 H14B 0.9900
C15 H15A 0.9800
C15 H15B 0.9800
C15 H15C 0.9800
C17 C18 1.355(3)
C17 H17 0.9500
C18 H18 0.9500
C19 C24 1.398(3)
C19 C20 1.406(3)
C20 C21 1.396(4)
C20 C25 1.528(4)
C21 C22 1.373(4)
C21 H21 0.9500
C22 C23 1.388(4)
C22 H22 0.9500
C23 C24 1.399(3)
C23 H23 0.9500
C24 C28 1.525(4)
C25 C27 1.531(4)
C25 C26 1.539(4)
C25 H25 1.0000
C26 H26A 0.9800
C26 H26B 0.9800
C26 H26C 0.9800
C27 H27A 0.9800
C27 H27B 0.9800
C27 H27C 0.9800
C28 C30 1.531(4)
C28 C29 1.537(4)
C28 H28 1.0000
C29 H29A 0.9800
C29 H29B 0.9800
C29 H29C 0.9800
C30 H30A 0.9800
C30 H30B 0.9800
C30 H30C 0.9800
C31 C32 1.404(3)
C31 C36 1.411(3)
C32 C33 1.393(3)
C32 C37 1.517(3)
C33 C34 1.387(4)
C33 H33 0.9500
C34 C35 1.385(4)
C34 H34 0.9500
C35 C36 1.389(3)
C35 H35 0.9500
C36 C40 1.520(3)
C37 C38 1.531(3)
C37 C39 1.537(4)
C37 H37 1.0000
C38 H38A 0.9800
C38 H38B 0.9800
C38 H38C 0.9800
C39 H39A 0.9800
C39 H39B 0.9800
C39 H39C 0.9800
C40 C41 1.529(3)
C40 C42 1.532(3)
C40 H40 1.0000
C41 H41A 0.9800
C41 H41B 0.9800
C41 H41C 0.9800
C42 H42A 0.9800
C42 H42B 0.9800
C42 H42C 0.9800
P F5 1.5914(15)
P F4 1.5942(15)
P F2 1.5994(16)
P F1 1.6005(16)
P F3 1.6158(16)
P F6 1.6175(16)
C43 Cl1 1.743(3)
C43 Cl2 1.770(3)
C43 H43A 0.9900
C43 H43B 0.9900

loop_
_geom_torsion_atom_site_label_1
_geom_torsion_atom_site_label_2
_geom_torsion_atom_site_label_3
_geom_torsion_atom_site_label_4
_geom_torsion
C6 Ru C1 C5 120.7(2)
C8 Ru C1 C5 -154.4(3)
C9 Ru C1 C5 -10.5(6)
C2 Ru C1 C5 -115.0(4)
C7 Ru C1 C5 157.57(19)
C4 Ru C1 C5 -37.4(2)
C3 Ru C1 C5 -78.4(3)
C6 Ru C1 C2 -124.3(3)
C8 Ru C1 C2 -39.4(5)
C9 Ru C1 C2 104.5(5)
C7 Ru C1 C2 -87.4(3)
C5 Ru C1 C2 115.0(4)
C4 Ru C1 C2 77.6(3)
C3 Ru C1 C2 36.6(3)
C5 C1 C2 C3 -1.2(4)
Ru C1 C2 C3 -65.6(2)
C5 C1 C2 Ru 64.3(2)
C6 Ru C2 C3 -170.14(19)
C8 Ru C2 C3 -79.9(2)
C9 Ru C2 C3 -31.9(3)
C1 Ru C2 C3 116.8(3)
C7 Ru C2 C3 -124.58(19)
C5 Ru C2 C3 78.7(2)
C4 Ru C2 C3 36.5(2)
C6 Ru C2 C1 73.1(3)
C8 Ru C2 C1 163.3(2)
C9 Ru C2 C1 -148.7(2)
C7 Ru C2 C1 118.6(2)
C5 Ru C2 C1 -38.1(3)
C4 Ru C2 C1 -80.3(3)
C3 Ru C2 C1 -116.8(3)
C1 C2 C3 C4 1.8(4)
Ru C2 C3 C4 -61.1(2)
C1 C2 C3 Ru 62.9(2)
C6 Ru C3 C2 23.6(5)
C8 Ru C3 C2 117.9(2)
C9 Ru C3 C2 159.9(2)
C1 Ru C3 C2 -38.9(2)
C7 Ru C3 C2 80.4(3)
C5 Ru C3 C2 -81.0(3)
C4 Ru C3 C2 -118.0(3)
C6 Ru C3 C4 141.7(3)
C8 Ru C3 C4 -124.0(2)
C9 Ru C3 C4 -82.0(2)
C1 Ru C3 C4 79.2(3)
C2 Ru C3 C4 118.0(3)
C7 Ru C3 C4 -161.57(18)
C5 Ru C3 C4 37.0(2)
C2 C3 C4 C5 -1.7(3)
Ru C3 C4 C5 -61.4(2)
C2 C3 C4 Ru 59.7(2)
C6 Ru C4 C3 -146.2(3)
C8 Ru C4 C3 74.3(3)
C9 Ru C4 C3 107.8(3)
C1 Ru C4 C3 -80.9(3)
C2 Ru C4 C3 -36.7(3)
C7 Ru C4 C3 54.6(5)
C5 Ru C4 C3 -118.4(3)
C6 Ru C4 C5 -27.8(4)
C8 Ru C4 C5 -167.37(18)
C9 Ru C4 C5 -133.8(2)
C1 Ru C4 C5 37.5(2)
C2 Ru C4 C5 81.6(3)
C7 Ru C4 C5 173.0(3)
C3 Ru C4 C5 118.4(3)
C2 C1 C5 C4 0.2(4)
Ru C1 C5 C4 63.4(2)
C2 C1 C5 Ru -63.2(2)
C3 C4 C5 C1 0.9(3)
Ru C4 C5 C1 -61.9(2)
C3 C4 C5 Ru 62.9(2)
C6 Ru C5 C1 -75.4(3)
C8 Ru C5 C1 149.7(3)
C9 Ru C5 C1 175.8(3)
C2 Ru C5 C1 39.6(3)
C7 Ru C5 C1 -57.3(4)
C4 Ru C5 C1 117.0(3)
C3 Ru C5 C1 80.9(3)
C6 Ru C5 C4 167.54(18)
C8 Ru C5 C4 32.7(4)
C9 Ru C5 C4 58.8(2)
C1 Ru C5 C4 -117.0(3)
C2 Ru C5 C4 -77.5(3)
C7 Ru C5 C4 -174.3(3)
C3 Ru C5 C4 -36.1(2)
C8 Ru C6 C7 -24.05(13)
C9 Ru C6 C7 -61.82(14)
C1 Ru C6 C7 132.50(19)
C2 Ru C6 C7 94.0(2)
C5 Ru C6 C7 170.01(16)
C4 Ru C6 C7 -170.8(3)
C3 Ru C6 C7 77.4(4)
C8 Ru C6 C10 -166.7(3)
C9 Ru C6 C10 155.5(3)
C1 Ru C6 C10 -10.1(4)
C2 Ru C6 C10 -48.6(4)
C7 Ru C6 C10 -142.6(4)
C5 Ru C6 C10 27.4(4)
C4 Ru C6 C10 46.6(5)
C3 Ru C6 C10 -65.3(5)
C10 C6 C7 C8 -168.6(2)
Ru C6 C7 C8 39.66(19)
C10 C6 C7 Ru 151.8(3)
C8 Ru C7 C6 141.3(2)
C9 Ru C7 C6 110.13(15)
C1 Ru C7 C6 -65.7(2)
C2 Ru C7 C6 -110.6(2)
C5 Ru C7 C6 -24.9(4)
C4 Ru C7 C6 167.2(4)
C3 Ru C7 C6 -152.1(2)
C6 Ru C7 C8 -141.3(2)
C9 Ru C7 C8 -31.22(12)
C1 Ru C7 C8 152.9(2)
C2 Ru C7 C8 108.0(2)
C5 Ru C7 C8 -166.2(3)
C4 Ru C7 C8 25.9(4)
C3 Ru C7 C8 66.6(2)
C6 C7 C8 C9 20.0(3)
Ru C7 C8 C9 56.35(16)
C6 C7 C8 C13 -153.1(2)
Ru C7 C8 C13 -116.68(18)
C6 C7 C8 Ru -36.37(18)
C6 Ru C8 C7 24.38(13)
C9 Ru C8 C7 130.13(18)
C1 Ru C8 C7 -67.6(4)
C2 Ru C8 C7 -95.6(2)
C5 Ru C8 C7 165.2(3)
C4 Ru C8 C7 -171.14(15)
C3 Ru C8 C7 -133.96(19)
C6 Ru C8 C9 -105.74(14)
C1 Ru C8 C9 162.3(4)
C2 Ru C8 C9 134.3(2)
C7 Ru C8 C9 -130.13(18)
C5 Ru C8 C9 35.0(4)
C4 Ru C8 C9 58.74(17)
C3 Ru C8 C9 95.92(19)
C6 Ru C8 C13 136.7(2)
C9 Ru C8 C13 -117.5(2)
C1 Ru C8 C13 44.7(4)
C2 Ru C8 C13 16.8(3)
C7 Ru C8 C13 112.3(2)
C5 Ru C8 C13 -82.5(4)
C4 Ru C8 C13 -58.8(2)
C3 Ru C8 C13 -21.6(2)
C7 C8 C9 C16 55.4(3)
C13 C8 C9 C16 -132.0(2)
Ru C8 C9 C16 113.11(19)
C7 C8 C9 Ru -57.76(17)
C13 C8 C9 Ru 114.86(19)
C6 Ru C9 C8 66.90(13)
C1 Ru C9 C8 -159.3(5)
C2 Ru C9 C8 -79.6(2)
C7 Ru C9 C8 30.52(12)
C5 Ru C9 C8 -166.91(15)
C4 Ru C9 C8 -135.37(14)
C3 Ru C9 C8 -98.96(16)
C6 Ru C9 C16 -48.93(17)
C8 Ru C9 C16 -115.8(2)
C1 Ru C9 C16 84.9(5)
C2 Ru C9 C16 164.6(2)
C7 Ru C9 C16 -85.31(16)
C5 Ru C9 C16 77.26(19)
C4 Ru C9 C16 108.80(17)
C3 Ru C9 C16 145.21(18)
C11 O2 C10 O1 3.9(5)
C11 O2 C10 C6 -174.5(3)
C7 C6 C10 O1 95.2(4)
Ru C6 C10 O1 -133.5(3)
C7 C6 C10 O2 -86.4(4)
Ru C6 C10 O2 44.9(4)
C10 O2 C11 C12 91.9(4)
C14 O4 C13 O3 4.1(3)
C14 O4 C13 C8 -174.85(19)
C7 C8 C13 O3 -5.3(3)
C9 C8 C13 O3 -178.1(2)
Ru C8 C13 O3 -91.9(2)
C7 C8 C13 O4 173.71(19)
C9 C8 C13 O4 0.9(3)
Ru C8 C13 O4 87.1(2)
C13 O4 C14 C15 -85.8(3)
C17 N1 C16 N2 0.2(2)
C19 N1 C16 N2 179.4(2)
C17 N1 C16 C9 -170.6(2)
C19 N1 C16 C9 8.6(3)
C18 N2 C16 N1 0.5(2)
C31 N2 C16 N1 -164.86(19)
C18 N2 C16 C9 171.6(2)
C31 N2 C16 C9 6.2(3)
C8 C9 C16 N1 -150.6(2)
Ru C9 C16 N1 -67.4(3)
C8 C9 C16 N2 40.1(3)
Ru C9 C16 N2 123.36(19)
C16 N1 C17 C18 -0.9(3)
C19 N1 C17 C18 179.9(2)
N1 C17 C18 N2 1.2(2)
C16 N2 C18 C17 -1.1(2)
C31 N2 C18 C17 164.7(2)
C16 N1 C19 C24 -74.1(3)
C17 N1 C19 C24 105.1(3)
C16 N1 C19 C20 109.2(3)
C17 N1 C19 C20 -71.7(3)
C24 C19 C20 C21 0.7(4)
N1 C19 C20 C21 177.3(2)
C24 C19 C20 C25 -177.9(2)
N1 C19 C20 C25 -1.3(3)
C19 C20 C21 C22 0.8(4)
C25 C20 C21 C22 179.5(2)
C20 C21 C22 C23 -0.7(4)
C21 C22 C23 C24 -1.0(4)
C20 C19 C24 C23 -2.3(4)
N1 C19 C24 C23 -178.9(2)
C20 C19 C24 C28 173.6(2)
N1 C19 C24 C28 -2.9(3)
C22 C23 C24 C19 2.4(4)
C22 C23 C24 C28 -173.7(2)
C21 C20 C25 C27 -71.6(3)
C19 C20 C25 C27 107.0(3)
C21 C20 C25 C26 52.2(3)
C19 C20 C25 C26 -129.2(3)
C19 C24 C28 C30 -111.2(3)
C23 C24 C28 C30 64.7(3)
C19 C24 C28 C29 126.8(2)
C23 C24 C28 C29 -57.3(3)
C16 N2 C31 C32 -106.9(2)
C18 N2 C31 C32 89.6(3)
C16 N2 C31 C36 74.6(3)
C18 N2 C31 C36 -88.8(2)
C36 C31 C32 C33 -3.0(3)
N2 C31 C32 C33 178.63(19)
C36 C31 C32 C37 172.9(2)
N2 C31 C32 C37 -5.5(3)
C31 C32 C33 C34 0.4(3)
C37 C32 C33 C34 -175.6(2)
C32 C33 C34 C35 2.1(4)
C33 C34 C35 C36 -2.0(4)
C34 C35 C36 C31 -0.5(3)
C34 C35 C36 C40 173.9(2)
C32 C31 C36 C35 3.1(3)
N2 C31 C36 C35 -178.50(19)
C32 C31 C36 C40 -171.2(2)
N2 C31 C36 C40 7.1(3)
C33 C32 C37 C38 -40.9(3)
C31 C32 C37 C38 143.4(2)
C33 C32 C37 C39 80.5(3)
C31 C32 C37 C39 -95.2(3)
C35 C36 C40 C41 49.1(3)
C31 C36 C40 C41 -136.8(2)
C35 C36 C40 C42 -75.4(3)
C31 C36 C40 C42 98.8(2)
